data_2017467
loop_
_publ_author_name
'Quiroga, Jairo'
'Portilla, Jaime'
'Cobo, Justo'
'Glidewell, Christopher'

_publ_section_title
;A simple hydrogen-bonded chain in
 (3<i>Z</i>)-3-{1-[(5-phenyl-1<i>H</i>-pyrazol-3-yl)amino]ethylidene}-4,5-dihydrofuran-2(3<i>H</i>)-one,
 and a hydrogen-bonded ribbon of centrosymmetric rings in the self-assembled
 adduct
 (3<i>Z</i>)-3-{1-[(5-methyl-1<i>H</i>-pyrazol-3-yl)amino]ethylidene}-4,5-dihydrofuran-2(3<i>H</i>)-one--6-(2-hydroxyethyl)-2,5-dimethylpyrazolo[1,5-<i>a</i>]pyrimidin-7(4<i>H</i>)-one
 (1/1)
;
_journal_coeditor_code FA3210
_journal_issue 1
_journal_name_full 'Acta Crystallographica Section C'
_journal_page_first o25
_journal_page_last o28
_journal_paper_doi 10.1107/S0108270109052846
_journal_volume 66
_journal_year 2010
_chemical_formula_iupac 'C10 H13 N3 O2 , C10 H13 N3 O2'
_chemical_formula_moiety 'C10 H13 N3 O2 , C10 H13 N3 O2'
_chemical_formula_sum 'C20 H26 N6 O4'
_chemical_formula_weight 414.46
_chemical_name_systematic
;
(3<i>Z</i>)-3-{1-[(5-methyl-1<i>H</i>-pyrazol-3-yl)amino]ethylidene}-4,5-
dihydrofuran-2(3<i>H</i>)-one--6-(2-hydroxyethyl)-2,5-
dimethylpyrazolo[1,5-<i>a</i>]pyrimidin-7(4<i>H</i>)-one (1/1)
;
_space_group_IT_number 2
_symmetry_cell_setting triclinic
_symmetry_space_group_name_Hall '-P 1'
_symmetry_space_group_name_H-M 'P -1'
_atom_sites_solution_hydrogens geom
_atom_sites_solution_primary direct
_atom_sites_solution_secondary difmap
_cell_angle_alpha 91.999(14)
_cell_angle_beta 99.785(12)
_cell_angle_gamma 99.172(15)
_cell_formula_units_Z 2
_cell_length_a 8.0402(11)
_cell_length_b 8.2025(17)
_cell_length_c 15.348(3)
_cell_measurement_reflns_used 3857
_cell_measurement_temperature 120(2)
_cell_measurement_theta_max 26.05
_cell_measurement_theta_min 2.71
_cell_volume 982.7(3)
_computing_cell_refinement 'DIRAX/LSQ (Duisenberg <i>et al.</i>,  2000)'
_computing_data_collection 'COLLECT (Nonius, 1999)'
_computing_data_reduction 'EVALCCD (Duisenberg <i>et al.</i>,  2003)'
_computing_molecular_graphics 'PLATON (Spek, 2009)'
_computing_publication_material
;
SHELXL97 (Sheldrick, 2008) and PLATON (Spek, 2009)
;
_computing_structure_refinement 'SHELXL97 (Sheldrick, 2008)'
_computing_structure_solution 'SIR2004 (Burla <i>et al.</i>,  2005)'
_diffrn_ambient_temperature 120(2)
_diffrn_detector_area_resol_mean 9.091
_diffrn_measured_fraction_theta_full 0.999
_diffrn_measured_fraction_theta_max 0.999
_diffrn_measurement_device_type 'Bruker Nonius KappaCCD area-detector'
_diffrn_measurement_method '\f and \w scans'
_diffrn_radiation_monochromator graphite
_diffrn_radiation_source 'Bruker Nonius FR591 rotating anode'
_diffrn_radiation_type 'Mo K\a'
_diffrn_radiation_wavelength 0.71073
_diffrn_reflns_av_R_equivalents 0.0444
_diffrn_reflns_av_sigmaI/netI 0.0368
_diffrn_reflns_limit_h_max 9
_diffrn_reflns_limit_h_min -9
_diffrn_reflns_limit_k_max 10
_diffrn_reflns_limit_k_min -10
_diffrn_reflns_limit_l_max 18
_diffrn_reflns_limit_l_min -18
_diffrn_reflns_number 21688
_diffrn_reflns_theta_full 26.05
_diffrn_reflns_theta_max 26.05
_diffrn_reflns_theta_min 2.71
_diffrn_standards_decay_% 0
_diffrn_standards_interval_count 0
_diffrn_standards_interval_time 0
_diffrn_standards_number 0
_exptl_absorpt_coefficient_mu 0.101
_exptl_absorpt_correction_T_max 0.984
_exptl_absorpt_correction_T_min 0.963
_exptl_absorpt_correction_type multi-scan
_exptl_absorpt_process_details '(SADABS; Sheldrick, 2003)'
_exptl_crystal_colour colourless
_exptl_crystal_density_diffrn 1.401
_exptl_crystal_density_method 'not measured'
_exptl_crystal_description block
_exptl_crystal_F_000 440
_exptl_crystal_size_max 0.38
_exptl_crystal_size_mid 0.23
_exptl_crystal_size_min 0.16
_refine_diff_density_max 0.234
_refine_diff_density_min -0.330
_refine_ls_extinction_method none
_refine_ls_goodness_of_fit_ref 1.070
_refine_ls_hydrogen_treatment constr
_refine_ls_matrix_type full
_refine_ls_number_parameters 275
_refine_ls_number_reflns 3857
_refine_ls_number_restraints 0
_refine_ls_restrained_S_all 1.070
_refine_ls_R_factor_all 0.0776
_refine_ls_R_factor_gt 0.0462
_refine_ls_shift/su_max 0.001
_refine_ls_shift/su_mean 0.000
_refine_ls_structure_factor_coef Fsqd
_refine_ls_weighting_details 'w = 1/[\s^2^(Fo^2^)+(0.0572P)^2^+0.4084P] where P=(Fo^2^+2Fc^2^)/3'
_refine_ls_weighting_scheme calc
_refine_ls_wR_factor_gt 0.1065
_refine_ls_wR_factor_ref 0.1232
_reflns_number_gt 2739
_reflns_number_total 3857
_reflns_threshold_expression I>2\s(I)
_cod_data_source_file fa3210.cif
_cod_data_source_block II
_cod_database_code 2017467
_cod_database_fobs_code 2017467

loop_
_symmetry_equiv_pos_as_xyz
'x, y, z'
'-x, -y, -z'

loop_
_atom_site_type_symbol
_atom_site_label
_atom_site_fract_x
_atom_site_fract_y
_atom_site_fract_z
_atom_site_U_iso_or_equiv
_atom_site_adp_type
_atom_site_calc_flag
_atom_site_refinement_flags
_atom_site_occupancy
_atom_site_disorder_assembly
_atom_site_disorder_group
N N11 0.9005(2) 0.1184(2) 0.36250(10) 0.0249(4) Uani d . 1 . .
C C12 1.0571(3) 0.0890(2) 0.36009(13) 0.0244(4) Uani d . 1 . .
C C13 1.1747(3) 0.1491(2) 0.43683(13) 0.0249(4) Uani d . 1 . .
H H13 1.2929 0.1414 0.4499 0.030 Uiso calc R 1 . .
C C13A 1.0813(2) 0.2210(2) 0.48849(12) 0.0217(4) Uani d . 1 . .
N N14 1.1170(2) 0.30378(19) 0.56890(10) 0.0231(4) Uani d . 1 . .
H H14 1.2225 0.3127 0.5982 0.028 Uiso d R 1 . .
C C15 0.9955(2) 0.3690(2) 0.60250(12) 0.0223(4) Uani d . 1 . .
C C16 0.8319(2) 0.3509(2) 0.55720(13) 0.0237(4) Uani d . 1 . .
C C17 0.7841(2) 0.2612(2) 0.47338(13) 0.0236(4) Uani d . 1 . .
N N17A 0.9174(2) 0.20143(19) 0.44295(10) 0.0217(4) Uani d . 1 . .
C C121 1.0913(3) 0.0033(3) 0.28026(13) 0.0310(5) Uani d . 1 . .
H H12A 0.9833 -0.0341 0.2393 0.046 Uiso calc R 1 . .
H H12B 1.1455 -0.0924 0.2974 0.046 Uiso calc R 1 . .
H H12C 1.1679 0.0796 0.2512 0.046 Uiso calc R 1 . .
C C151 1.0544(3) 0.4591(3) 0.69134(13) 0.0275(5) Uani d . 1 . .
H H15A 1.1753 0.4528 0.7120 0.041 Uiso calc R 1 . .
H H15B 0.9859 0.4085 0.7334 0.041 Uiso calc R 1 . .
H H15C 1.0407 0.5753 0.6869 0.041 Uiso calc R 1 . .
C C161 0.6935(2) 0.4238(3) 0.59071(13) 0.0256(5) Uani d . 1 . .
H H16A 0.6182 0.4613 0.5401 0.031 Uiso calc R 1 . .
H H16B 0.7460 0.5218 0.6313 0.031 Uiso calc R 1 . .
C C162 0.5871(2) 0.3018(3) 0.63883(14) 0.0258(5) Uani d . 1 . .
H H16C 0.5456 0.1986 0.6007 0.031 Uiso calc R 1 . .
H H16D 0.6597 0.2742 0.6933 0.031 Uiso calc R 1 . .
O O16 0.44467(16) 0.36457(17) 0.66201(9) 0.0270(3) Uani d . 1 . .
H H16 0.4797 0.4536 0.6957 0.041 Uiso d R 1 . .
O O17 0.64014(17) 0.23687(19) 0.42772(9) 0.0319(4) Uani d . 1 . .
O O21 0.92873(18) 0.16357(17) 0.97582(9) 0.0295(3) Uani d . 1 . .
C C22 0.8563(2) 0.2870(2) 0.93740(14) 0.0243(4) Uani d . 1 . .
C C23 0.8047(2) 0.3886(2) 1.00196(13) 0.0235(4) Uani d . 1 . .
C C24 0.8599(3) 0.3285(3) 1.09152(13) 0.0264(5) Uani d . 1 . .
H H24A 0.7641 0.3109 1.1249 0.032 Uiso calc R 1 . .
H H24B 0.9563 0.4070 1.1266 0.032 Uiso calc R 1 . .
C C25 0.9152(3) 0.1659(3) 1.06832(14) 0.0311(5) Uani d . 1 . .
H H25A 1.0269 0.1577 1.1051 0.037 Uiso calc R 1 . .
H H25B 0.8296 0.0714 1.0793 0.037 Uiso calc R 1 . .
O O22 0.84505(18) 0.29913(17) 0.85764(9) 0.0285(3) Uani d . 1 . .
C C26 0.7314(2) 0.5236(2) 0.98163(13) 0.0233(4) Uani d . 1 . .
C C261 0.6909(3) 0.6317(3) 1.05154(13) 0.0282(5) Uani d . 1 . .
H H26A 0.6896 0.5724 1.1058 0.042 Uiso calc R 1 . .
H H26B 0.5783 0.6625 1.0318 0.042 Uiso calc R 1 . .
H H26C 0.7780 0.7318 1.0633 0.042 Uiso calc R 1 . .
N N27 0.6965(2) 0.5611(2) 0.89575(11) 0.0253(4) Uani d . 1 . .
H H27 0.7340 0.4987 0.8582 0.030 Uiso calc R 1 . .
N N31 0.4713(2) 0.7896(2) 0.75191(11) 0.0263(4) Uani d . 1 . .
H H31 0.4145 0.8030 0.6991 0.032 Uiso calc R 1 . .
N N32 0.5371(2) 0.6517(2) 0.77339(11) 0.0266(4) Uani d . 1 . .
C C33 0.6110(2) 0.6823(2) 0.85791(13) 0.0236(4) Uani d . 1 . .
C C34 0.5931(2) 0.8381(2) 0.88960(13) 0.0248(4) Uani d . 1 . .
H H34 0.6351 0.8887 0.9475 0.030 Uiso calc R 1 . .
C C35 0.5016(2) 0.9032(2) 0.81927(13) 0.0247(4) Uani d . 1 . .
C C351 0.4410(3) 1.0634(3) 0.81029(15) 0.0313(5) Uani d . 1 . .
H H35A 0.3677 1.0630 0.7523 0.047 Uiso calc R 1 . .
H H35B 0.5395 1.1528 0.8155 0.047 Uiso calc R 1 . .
H H35C 0.3754 1.0808 0.8571 0.047 Uiso calc R 1 . .

loop_
_atom_site_aniso_label
_atom_site_aniso_U_11
_atom_site_aniso_U_22
_atom_site_aniso_U_33
_atom_site_aniso_U_12
_atom_site_aniso_U_13
_atom_site_aniso_U_23
N11 0.0298(9) 0.0260(9) 0.0201(9) 0.0066(7) 0.0064(7) -0.0006(7)
C12 0.0301(11) 0.0209(10) 0.0251(11) 0.0079(9) 0.0088(9) 0.0058(8)
C13 0.0239(10) 0.0260(11) 0.0264(11) 0.0074(9) 0.0056(8) 0.0033(9)
C13A 0.0234(10) 0.0214(10) 0.0210(10) 0.0045(8) 0.0044(8) 0.0040(8)
N14 0.0208(8) 0.0261(9) 0.0230(9) 0.0065(7) 0.0034(7) 0.0021(7)
C15 0.0270(10) 0.0193(10) 0.0216(10) 0.0037(8) 0.0065(8) 0.0049(8)
C16 0.0272(10) 0.0242(10) 0.0216(10) 0.0060(9) 0.0076(8) 0.0047(8)
C17 0.0235(10) 0.0273(11) 0.0220(10) 0.0075(9) 0.0060(8) 0.0064(8)
N17A 0.0244(9) 0.0236(9) 0.0184(8) 0.0063(7) 0.0051(7) 0.0008(7)
C121 0.0378(12) 0.0337(12) 0.0251(11) 0.0129(10) 0.0096(9) 0.0006(9)
C151 0.0283(11) 0.0294(11) 0.0249(11) 0.0037(9) 0.0067(9) -0.0010(9)
C161 0.0261(10) 0.0275(11) 0.0254(11) 0.0098(9) 0.0056(8) 0.0025(9)
C162 0.0223(10) 0.0280(11) 0.0297(11) 0.0090(9) 0.0078(8) 0.0019(9)
O16 0.0202(7) 0.0296(8) 0.0314(8) 0.0057(6) 0.0055(6) -0.0070(6)
O17 0.0239(8) 0.0478(10) 0.0245(8) 0.0100(7) 0.0021(6) 0.0005(7)
O21 0.0348(8) 0.0268(8) 0.0284(8) 0.0089(6) 0.0062(6) 0.0028(6)
C22 0.0195(10) 0.0227(11) 0.0292(11) 0.0003(8) 0.0029(8) 0.0019(9)
C23 0.0202(10) 0.0255(11) 0.0232(10) 0.0003(8) 0.0027(8) -0.0006(8)
C24 0.0248(10) 0.0297(11) 0.0238(11) 0.0016(9) 0.0041(8) 0.0035(9)
C25 0.0344(12) 0.0301(12) 0.0275(11) 0.0012(9) 0.0049(9) 0.0055(9)
O22 0.0341(8) 0.0291(8) 0.0228(8) 0.0063(6) 0.0059(6) -0.0011(6)
C26 0.0169(9) 0.0276(11) 0.0237(10) -0.0009(8) 0.0034(8) -0.0010(8)
C261 0.0277(11) 0.0315(12) 0.0258(11) 0.0075(9) 0.0040(9) -0.0002(9)
N27 0.0275(9) 0.0269(9) 0.0227(9) 0.0077(7) 0.0052(7) -0.0001(7)
N31 0.0276(9) 0.0271(9) 0.0237(9) 0.0071(8) 0.0010(7) 0.0014(7)
N32 0.0283(9) 0.0268(9) 0.0249(9) 0.0083(8) 0.0026(7) 0.0002(7)
C33 0.0193(10) 0.0275(11) 0.0238(10) 0.0023(8) 0.0046(8) 0.0018(8)
C34 0.0236(10) 0.0252(11) 0.0239(11) 0.0009(8) 0.0035(8) -0.0023(8)
C35 0.0222(10) 0.0240(11) 0.0278(11) -0.0006(8) 0.0088(8) 0.0009(8)
C351 0.0322(12) 0.0261(11) 0.0360(12) 0.0032(9) 0.0088(10) 0.0024(9)

loop_
_atom_type_symbol
_atom_type_description
_atom_type_scat_dispersion_real
_atom_type_scat_dispersion_imag
_atom_type_scat_source
C C 0.0033 0.0016 'International Tables Vol C Tables 4.2.6.8 and 6.1.1.4'
H H 0.0000 0.0000 'International Tables Vol C Tables 4.2.6.8 and 6.1.1.4'
N N 0.0061 0.0033 'International Tables Vol C Tables 4.2.6.8 and 6.1.1.4'
O O 0.0106 0.0060 'International Tables Vol C Tables 4.2.6.8 and 6.1.1.4'

loop_
_geom_angle_atom_site_label_1
_geom_angle_atom_site_label_2
_geom_angle_atom_site_label_3
_geom_angle_site_symmetry_1
_geom_angle_site_symmetry_3
_geom_angle
_geom_angle_publ_flag
C12 N11 N17A . . 103.52(16) ?
N11 C12 C13 . . 113.19(17) ?
N11 C12 C121 . . 119.53(18) ?
C13 C12 C121 . . 127.27(18) ?
C13A C13 C12 . . 104.29(17) ?
C13A C13 H13 . . 127.9 ?
C12 C13 H13 . . 127.9 ?
N14 C13A C13 . . 134.67(18) ?
N14 C13A N17A . . 118.01(16) ?
C13 C13A N17A . . 107.31(17) ?
C13A N14 C15 . . 121.18(16) ?
C13A N14 H14 . . 117.0 ?
C15 N14 H14 . . 121.8 ?
N14 C15 C16 . . 121.14(18) ?
N14 C15 C151 . . 115.15(17) ?
C16 C15 C151 . . 123.71(18) ?
C15 C16 C17 . . 120.70(18) ?
C15 C16 C161 . . 123.19(18) ?
C17 C16 C161 . . 116.11(17) ?
O17 C17 N17A . . 119.91(18) ?
O17 C17 C16 . . 125.70(18) ?
N17A C17 C16 . . 114.38(17) ?
N11 N17A C13A . . 111.70(15) ?
N11 N17A C17 . . 123.74(16) ?
C13A N17A C17 . . 124.54(16) ?
C12 C121 H12A . . 109.5 ?
C12 C121 H12B . . 109.5 ?
H12A C121 H12B . . 109.5 ?
C12 C121 H12C . . 109.5 ?
H12A C121 H12C . . 109.5 ?
H12B C121 H12C . . 109.5 ?
C15 C151 H15A . . 109.5 ?
C15 C151 H15B . . 109.5 ?
H15A C151 H15B . . 109.5 ?
C15 C151 H15C . . 109.5 ?
H15A C151 H15C . . 109.5 ?
H15B C151 H15C . . 109.5 ?
C16 C161 C162 . . 112.21(16) ?
C16 C161 H16A . . 109.2 ?
C162 C161 H16A . . 109.2 ?
C16 C161 H16B . . 109.2 ?
C162 C161 H16B . . 109.2 ?
H16A C161 H16B . . 107.9 ?
O16 C162 C161 . . 112.20(16) ?
O16 C162 H16C . . 109.2 ?
C161 C162 H16C . . 109.2 ?
O16 C162 H16D . . 109.2 ?
C161 C162 H16D . . 109.2 ?
H16C C162 H16D . . 107.9 ?
C162 O16 H16 . . 109.8 ?
C22 O21 C25 . . 109.65(15) ?
O22 C22 O21 . . 119.58(18) ?
O22 C22 C23 . . 129.65(18) ?
O21 C22 C23 . . 110.76(17) ?
C26 C23 C22 . . 123.07(18) ?
C26 C23 C24 . . 128.30(18) ?
C22 C23 C24 . . 108.40(17) ?
C23 C24 C25 . . 102.06(16) ?
C23 C24 H24A . . 111.4 ?
C25 C24 H24A . . 111.4 ?
C23 C24 H24B . . 111.4 ?
C25 C24 H24B . . 111.4 ?
H24A C24 H24B . . 109.2 ?
O21 C25 C24 . . 107.28(16) ?
O21 C25 H25A . . 110.3 ?
C24 C25 H25A . . 110.3 ?
O21 C25 H25B . . 110.3 ?
C24 C25 H25B . . 110.3 ?
H25A C25 H25B . . 108.5 ?
C23 C26 N27 . . 119.41(18) ?
C23 C26 C261 . . 121.15(18) ?
N27 C26 C261 . . 119.43(17) ?
C26 C261 H26A . . 109.5 ?
C26 C261 H26B . . 109.5 ?
H26A C261 H26B . . 109.5 ?
C26 C261 H26C . . 109.5 ?
H26A C261 H26C . . 109.5 ?
H26B C261 H26C . . 109.5 ?
C26 N27 C33 . . 130.19(17) ?
C26 N27 H27 . . 114.9 ?
C33 N27 H27 . . 114.9 ?
C35 N31 N32 . . 112.72(16) ?
C35 N31 H31 . . 123.6 ?
N32 N31 H31 . . 123.6 ?
C33 N32 N31 . . 104.27(16) ?
N32 C33 N27 . . 116.05(18) ?
N32 C33 C34 . . 111.33(18) ?
N27 C33 C34 . . 132.52(18) ?
C35 C34 C33 . . 105.15(18) ?
C35 C34 H34 . . 127.4 ?
C33 C34 H34 . . 127.4 ?
N31 C35 C34 . . 106.53(17) ?
N31 C35 C351 . . 121.70(18) ?
C34 C35 C351 . . 131.77(19) ?
C35 C351 H35A . . 109.5 ?
C35 C351 H35B . . 109.5 ?
H35A C351 H35B . . 109.5 ?
C35 C351 H35C . . 109.5 ?
H35A C351 H35C . . 109.5 ?
H35B C351 H35C . . 109.5 ?

loop_
_geom_bond_atom_site_label_1
_geom_bond_atom_site_label_2
_geom_bond_site_symmetry_2
_geom_bond_distance
_geom_bond_publ_flag
N11 C12 . 1.325(2) y
C12 C13 . 1.399(3) y
C12 C121 . 1.479(3) ?
C13 C13A . 1.361(3) y
C13 H13 . 0.9500 ?
C13A N14 . 1.351(2) y
N14 C15 . 1.351(2) y
N14 H14 . 0.8800 ?
C15 C16 . 1.362(3) y
C15 C151 . 1.493(3) ?
C16 C17 . 1.422(3) y
C16 C161 . 1.499(3) ?
C17 N17A . 1.389(2) y
N17A N11 . 1.364(2) y
C13A N17A . 1.365(2) y
C17 O17 . 1.229(2) y
C121 H12A . 0.9800 ?
C121 H12B . 0.9800 ?
C121 H12C . 0.9800 ?
C151 H15A . 0.9800 ?
C151 H15B . 0.9800 ?
C151 H15C . 0.9800 ?
C161 C162 . 1.508(3) ?
C161 H16A . 0.9900 ?
C161 H16B . 0.9900 ?
C162 O16 . 1.420(2) ?
C162 H16C . 0.9900 ?
C162 H16D . 0.9900 ?
O16 H16 . 0.8600 ?
O21 C22 . 1.351(2) ?
O21 C25 . 1.442(2) ?
C22 O22 . 1.221(2) y
C22 C23 . 1.429(3) y
C23 C26 . 1.356(3) y
C23 C24 . 1.496(3) ?
C24 C25 . 1.521(3) ?
C24 H24A . 0.9900 ?
C24 H24B . 0.9900 ?
C25 H25A . 0.9900 ?
C25 H25B . 0.9900 ?
C26 N27 . 1.357(2) y
C26 C261 . 1.479(3) ?
C261 H26A . 0.9800 ?
C261 H26B . 0.9800 ?
C261 H26C . 0.9800 ?
N27 C33 . 1.386(2) y
N27 H27 . 0.8800 ?
N31 N32 . 1.351(2) y
N31 H31 . 0.8800 ?
N32 C33 . 1.329(3) y
C33 C34 . 1.389(3) y
C34 C35 . 1.374(3) y
C35 N31 . 1.331(3) y
C34 H34 . 0.9500 ?
C35 C351 . 1.476(3) ?
C351 H35A . 0.9800 ?
C351 H35B . 0.9800 ?
C351 H35C . 0.9800 ?

loop_
_geom_hbond_atom_site_label_D
_geom_hbond_atom_site_label_H
_geom_hbond_atom_site_label_A
_geom_hbond_site_symmetry_A
_geom_hbond_distance_DH
_geom_hbond_distance_HA
_geom_hbond_distance_DA
_geom_hbond_angle_DHA
_geom_hbond_publ_flag
O16 H16 N32 . 0.86 1.93 2.784(2) 175 y
N27 H27 O22 . 0.88 1.99 2.712(2) 139 y
N14 H14 O16 1_655 0.88 1.86 2.736(2) 172 y
N31 H31 O17 2_666 0.88 1.93 2.740(2) 153 y

loop_
_geom_torsion_atom_site_label_1
_geom_torsion_atom_site_label_2
_geom_torsion_atom_site_label_3
_geom_torsion_atom_site_label_4
_geom_torsion_site_symmetry_1
_geom_torsion_site_symmetry_2
_geom_torsion_site_symmetry_3
_geom_torsion_site_symmetry_4
_geom_torsion
_geom_torsion_publ_flag
N17A N11 C12 C13 . . . . 0.5(2) ?
N17A N11 C12 C121 . . . . -178.29(17) ?
N11 C12 C13 C13A . . . . -0.6(2) ?
C121 C12 C13 C13A . . . . 178.13(19) ?
C12 C13 C13A N14 . . . . -178.4(2) ?
C12 C13 C13A N17A . . . . 0.3(2) ?
C13 C13A N14 C15 . . . . 177.0(2) ?
N17A C13A N14 C15 . . . . -1.7(3) ?
C13A N14 C15 C16 . . . . 1.3(3) ?
C13A N14 C15 C151 . . . . -179.10(17) ?
N14 C15 C16 C17 . . . . 0.6(3) ?
C151 C15 C16 C17 . . . . -178.99(18) ?
N14 C15 C16 C161 . . . . -178.69(17) ?
C151 C15 C16 C161 . . . . 1.7(3) ?
C15 C16 C17 O17 . . . . 179.45(19) ?
C161 C16 C17 O17 . . . . -1.2(3) ?
C15 C16 C17 N17A . . . . -1.9(3) ?
C161 C16 C17 N17A . . . . 177.45(16) ?
C12 N11 N17A C13A . . . . -0.3(2) ?
C12 N11 N17A C17 . . . . 178.48(17) ?
N14 C13A N17A N11 . . . . 178.95(16) ?
C13 C13A N17A N11 . . . . -0.1(2) ?
N14 C13A N17A C17 . . . . 0.2(3) ?
C13 C13A N17A C17 . . . . -178.79(17) ?
O17 C17 N17A N11 . . . . 1.7(3) ?
C16 C17 N17A N11 . . . . -177.07(16) ?
O17 C17 N17A C13A . . . . -179.74(18) ?
C16 C17 N17A C13A . . . . 1.5(3) ?
C15 C16 C161 C162 . . . . -95.4(2) ?
C17 C16 C161 C162 . . . . 85.3(2) ?
C16 C161 C162 O16 . . . . -173.50(16) ?
C25 O21 C22 O22 . . . . -175.33(18) ?
C25 O21 C22 C23 . . . . 5.5(2) ?
O22 C22 C23 C26 . . . . -0.5(3) ?
O21 C22 C23 C26 . . . . 178.64(18) ?
O22 C22 C23 C24 . . . . -175.4(2) ?
O21 C22 C23 C24 . . . . 3.7(2) ?
C26 C23 C24 C25 . . . . 174.9(2) ?
C22 C23 C24 C25 . . . . -10.4(2) ?
C22 O21 C25 C24 . . . . -12.2(2) ?
C23 C24 C25 O21 . . . . 13.5(2) ?
C22 C23 C26 N27 . . . . 3.5(3) ?
C24 C23 C26 N27 . . . . 177.42(18) ?
C22 C23 C26 C261 . . . . -175.78(18) ?
C24 C23 C26 C261 . . . . -1.8(3) ?
C23 C26 N27 C33 . . . . 174.17(19) ?
C261 C26 N27 C33 . . . . -6.5(3) ?
C35 N31 N32 C33 . . . . 0.1(2) ?
N31 N32 C33 N27 . . . . -177.14(16) ?
N31 N32 C33 C34 . . . . -0.3(2) ?
C26 N27 C33 N32 . . . . -154.14(19) ?
C26 N27 C33 C34 . . . . 29.9(3) ?
N32 C33 C34 C35 . . . . 0.4(2) ?
N27 C33 C34 C35 . . . . 176.6(2) ?
N32 N31 C35 C34 . . . . 0.2(2) ?
N32 N31 C35 C351 . . . . -179.95(17) ?
C33 C34 C35 N31 . . . . -0.3(2) ?
C33 C34 C35 C351 . . . . 179.8(2) ?

loop_
_cod_related_entry_id
_cod_related_entry_database
_cod_related_entry_code
1 ChemSpider 30654208
